data_1543900
loop_
_publ_author_name
'Tarantino, Serena C.'
'Giannini, Mattia'
'Carpenter, Michael A.'
'Zema, Michele'

_publ_section_title
;
 Cooperative Jahn--Teller effect and the role of strain in the
 tetragonal-to-cubic phase transition in
 Mg<i>~x~</i>Cu~1{\hskip0.16667em~{-}{\hskip0.16667em}<i>x</i>}Cr~2~O~4~
;
_journal_issue 5
_journal_name_full IUCrJ
_journal_page_first
;
;
_journal_paper_doi 10.1107/S2052252516012574
_journal_volume 3
_journal_year 2016
_chemical_formula_sum 'Cr2 Mg O4'
_chemical_formula_weight 192.31
_chemical_name_systematic
; 
 ? 
;
_space_group_IT_number 227
_symmetry_cell_setting cubic
_symmetry_space_group_name_Hall '-F 4vw 2vw 3'
_symmetry_space_group_name_H-M 'F d -3 m :2'
_atom_sites_solution_primary direct
_atom_sites_solution_secondary difmap
_audit_creation_method SHELXL-97
_cell_angle_alpha 90.00
_cell_angle_beta 90.00
_cell_angle_gamma 90.00
_cell_formula_units_Z 8
_cell_length_a 8.32880(10)
_cell_length_b 8.32880(10)
_cell_length_c 8.32880(10)
_cell_measurement_temperature 293(2)
_cell_volume 577.760(12)
_computing_structure_refinement 'SHELXL-97 (Sheldrick, 1997)'
_computing_structure_solution 'SHELXS-97 (Sheldrick, 1990)'
_diffrn_ambient_temperature 293(2)
_diffrn_measured_fraction_theta_full 0.977
_diffrn_measured_fraction_theta_max 0.977
_diffrn_radiation_monochromator graphite
_diffrn_radiation_source 'fine-focus sealed tube'
_diffrn_radiation_type MoK\a
_diffrn_radiation_wavelength 0.71073
_diffrn_reflns_av_R_equivalents 0.0000
_diffrn_reflns_av_sigmaI/netI 0.0178
_diffrn_reflns_limit_h_max 15
_diffrn_reflns_limit_h_min -15
_diffrn_reflns_limit_k_max 15
_diffrn_reflns_limit_k_min -14
_diffrn_reflns_limit_l_max 15
_diffrn_reflns_limit_l_min -15
_diffrn_reflns_number 4570
_diffrn_reflns_theta_full 42.53
_diffrn_reflns_theta_max 42.53
_diffrn_reflns_theta_min 4.24
_exptl_absorpt_coefficient_mu 7.553
_exptl_crystal_density_diffrn 4.422
_exptl_crystal_density_method 'not measured'
_exptl_crystal_F_000 736
_refine_diff_density_max 0.629
_refine_diff_density_min -0.542
_refine_diff_density_rms 0.119
_refine_ls_extinction_coef 0.00248(11)
_refine_ls_extinction_expression Fc^*^=kFc[1+0.001xFc^2^\l^3^/sin(2\q)]^-1/4^
_refine_ls_extinction_method SHELXL
_refine_ls_goodness_of_fit_ref 1.169
_refine_ls_matrix_type full
_refine_ls_number_parameters 8
_refine_ls_number_reflns 4570
_refine_ls_number_restraints 0
_refine_ls_restrained_S_all 1.169
_refine_ls_R_factor_all 0.0176
_refine_ls_R_factor_gt 0.0171
_refine_ls_shift/su_max 0.001
_refine_ls_shift/su_mean 0.000
_refine_ls_structure_factor_coef Fsqd
_refine_ls_weighting_details 'calc w=1/[\s^2^(Fo^2^)+(0.0207P)^2^+1.5590P] where P=(Fo^2^+2Fc^2^)/3'
_refine_ls_weighting_scheme calc
_refine_ls_wR_factor_gt 0.0469
_refine_ls_wR_factor_ref 0.0470
_reflns_number_gt 4480
_reflns_number_total 4570
_reflns_threshold_expression >2sigma(I)
_cod_data_source_file lc5068.cif
_cod_data_source_block Mg100_RT_CCD_C
_cod_original_sg_symbol_H-M 'F d -3 m'
_cod_database_code 1543900

loop_
_symmetry_equiv_pos_as_xyz
'x, y, z'
'x, -y+1/4, -z+1/4'
'-x+3/4, -y+1/4, z+1/2'
'-x+3/4, y, -z+3/4'
'-y, x+1/4, z+1/4'
'y+3/4, x+1/4, -z+1/2'
'y+3/4, -x, z+3/4'
'-y, -x, -z'
'y, z, x'
'-y+3/4, -z+1/4, x+1/2'
'y, -z+1/4, -x+1/4'
'-y+3/4, z, -x+3/4'
'-z, y+1/4, x+1/4'
'-z, -y, -x'
'z+3/4, -y, x+3/4'
'z+3/4, y+1/4, -x+1/2'
'z, x, y'
'-z+1/4, x+1/2, -y+3/4'
'-z+1/4, -x+1/4, y'
'z, -x+3/4, -y+3/4'
'-x, -z, -y'
'-x, z+3/4, y+3/4'
'x+1/4, -z+1/2, y+3/4'
'x+3/4, z+1/4, -y+1/2'
'x, y+1/2, z+1/2'
'x, -y+3/4, -z+3/4'
'-x+3/4, -y+3/4, z+1'
'-x+3/4, y+1/2, -z+5/4'
'-y, x+3/4, z+3/4'
'y+3/4, x+3/4, -z+1'
'y+3/4, -x+1/2, z+5/4'
'-y, -x+1/2, -z+1/2'
'y, z+1/2, x+1/2'
'-y+3/4, -z+3/4, x+1'
'y, -z+3/4, -x+3/4'
'-y+3/4, z+1/2, -x+5/4'
'-z, y+3/4, x+3/4'
'-z, -y+1/2, -x+1/2'
'z+3/4, -y+1/2, x+5/4'
'z+3/4, y+3/4, -x+1'
'z, x+1/2, y+1/2'
'-z+1/4, x+1, -y+5/4'
'-z+1/4, -x+3/4, y+1/2'
'z, -x+5/4, -y+5/4'
'-x, -z+1/2, -y+1/2'
'-x, z+5/4, y+5/4'
'x+1/4, -z+1, y+5/4'
'x+3/4, z+3/4, -y+1'
'x+1/2, y, z+1/2'
'x+1/2, -y+1/4, -z+3/4'
'-x+5/4, -y+1/4, z+1'
'-x+5/4, y, -z+5/4'
'-y+1/2, x+1/4, z+3/4'
'y+5/4, x+1/4, -z+1'
'y+5/4, -x, z+5/4'
'-y+1/2, -x, -z+1/2'
'y+1/2, z, x+1/2'
'-y+5/4, -z+1/4, x+1'
'y+1/2, -z+1/4, -x+3/4'
'-y+5/4, z, -x+5/4'
'-z+1/2, y+1/4, x+3/4'
'-z+1/2, -y, -x+1/2'
'z+5/4, -y, x+5/4'
'z+5/4, y+1/4, -x+1'
'z+1/2, x, y+1/2'
'-z+3/4, x+1/2, -y+5/4'
'-z+3/4, -x+1/4, y+1/2'
'z+1/2, -x+3/4, -y+5/4'
'-x+1/2, -z, -y+1/2'
'-x+1/2, z+3/4, y+5/4'
'x+3/4, -z+1/2, y+5/4'
'x+5/4, z+1/4, -y+1'
'x+1/2, y+1/2, z'
'x+1/2, -y+3/4, -z+1/4'
'-x+5/4, -y+3/4, z+1/2'
'-x+5/4, y+1/2, -z+3/4'
'-y+1/2, x+3/4, z+1/4'
'y+5/4, x+3/4, -z+1/2'
'y+5/4, -x+1/2, z+3/4'
'-y+1/2, -x+1/2, -z'
'y+1/2, z+1/2, x'
'-y+5/4, -z+3/4, x+1/2'
'y+1/2, -z+3/4, -x+1/4'
'-y+5/4, z+1/2, -x+3/4'
'-z+1/2, y+3/4, x+1/4'
'-z+1/2, -y+1/2, -x'
'z+5/4, -y+1/2, x+3/4'
'z+5/4, y+3/4, -x+1/2'
'z+1/2, x+1/2, y'
'-z+3/4, x+1, -y+3/4'
'-z+3/4, -x+3/4, y'
'z+1/2, -x+5/4, -y+3/4'
'-x+1/2, -z+1/2, -y'
'-x+1/2, z+5/4, y+3/4'
'x+3/4, -z+1, y+3/4'
'x+5/4, z+3/4, -y+1/2'
'-x, -y, -z'
'-x, y-1/4, z-1/4'
'x-3/4, y-1/4, -z-1/2'
'x-3/4, -y, z-3/4'
'y, -x-1/4, -z-1/4'
'-y-3/4, -x-1/4, z-1/2'
'-y-3/4, x, -z-3/4'
'y, x, z'
'-y, -z, -x'
'y-3/4, z-1/4, -x-1/2'
'-y, z-1/4, x-1/4'
'y-3/4, -z, x-3/4'
'z, -y-1/4, -x-1/4'
'z, y, x'
'-z-3/4, y, -x-3/4'
'-z-3/4, -y-1/4, x-1/2'
'-z, -x, -y'
'z-1/4, -x-1/2, y-3/4'
'z-1/4, x-1/4, -y'
'-z, x-3/4, y-3/4'
'x, z, y'
'x, -z-3/4, -y-3/4'
'-x-1/4, z-1/2, -y-3/4'
'-x-3/4, -z-1/4, y-1/2'
'-x, -y+1/2, -z+1/2'
'-x, y+1/4, z+1/4'
'x-3/4, y+1/4, -z'
'x-3/4, -y+1/2, z-1/4'
'y, -x+1/4, -z+1/4'
'-y-3/4, -x+1/4, z'
'-y-3/4, x+1/2, -z-1/4'
'y, x+1/2, z+1/2'
'-y, -z+1/2, -x+1/2'
'y-3/4, z+1/4, -x'
'-y, z+1/4, x+1/4'
'y-3/4, -z+1/2, x-1/4'
'z, -y+1/4, -x+1/4'
'z, y+1/2, x+1/2'
'-z-3/4, y+1/2, -x-1/4'
'-z-3/4, -y+1/4, x'
'-z, -x+1/2, -y+1/2'
'z-1/4, -x, y-1/4'
'z-1/4, x+1/4, -y+1/2'
'-z, x-1/4, y-1/4'
'x, z+1/2, y+1/2'
'x, -z-1/4, -y-1/4'
'-x-1/4, z, -y-1/4'
'-x-3/4, -z+1/4, y'
'-x+1/2, -y, -z+1/2'
'-x+1/2, y-1/4, z+1/4'
'x-1/4, y-1/4, -z'
'x-1/4, -y, z-1/4'
'y+1/2, -x-1/4, -z+1/4'
'-y-1/4, -x-1/4, z'
'-y-1/4, x, -z-1/4'
'y+1/2, x, z+1/2'
'-y+1/2, -z, -x+1/2'
'y-1/4, z-1/4, -x'
'-y+1/2, z-1/4, x+1/4'
'y-1/4, -z, x-1/4'
'z+1/2, -y-1/4, -x+1/4'
'z+1/2, y, x+1/2'
'-z-1/4, y, -x-1/4'
'-z-1/4, -y-1/4, x'
'-z+1/2, -x, -y+1/2'
'z+1/4, -x-1/2, y-1/4'
'z+1/4, x-1/4, -y+1/2'
'-z+1/2, x-3/4, y-1/4'
'x+1/2, z, y+1/2'
'x+1/2, -z-3/4, -y-1/4'
'-x+1/4, z-1/2, -y-1/4'
'-x-1/4, -z-1/4, y'
'-x+1/2, -y+1/2, -z'
'-x+1/2, y+1/4, z-1/4'
'x-1/4, y+1/4, -z-1/2'
'x-1/4, -y+1/2, z-3/4'
'y+1/2, -x+1/4, -z-1/4'
'-y-1/4, -x+1/4, z-1/2'
'-y-1/4, x+1/2, -z-3/4'
'y+1/2, x+1/2, z'
'-y+1/2, -z+1/2, -x'
'y-1/4, z+1/4, -x-1/2'
'-y+1/2, z+1/4, x-1/4'
'y-1/4, -z+1/2, x-3/4'
'z+1/2, -y+1/4, -x-1/4'
'z+1/2, y+1/2, x'
'-z-1/4, y+1/2, -x-3/4'
'-z-1/4, -y+1/4, x-1/2'
'-z+1/2, -x+1/2, -y'
'z+1/4, -x, y-3/4'
'z+1/4, x+1/4, -y'
'-z+1/2, x-1/4, y-3/4'
'x+1/2, z+1/2, y'
'x+1/2, -z-1/4, -y-3/4'
'-x+1/4, z, -y-3/4'
'-x-1/4, -z+1/4, y-1/2'

loop_
_atom_site_label
_atom_site_type_symbol
_atom_site_fract_x
_atom_site_fract_y
_atom_site_fract_z
_atom_site_U_iso_or_equiv
_atom_site_adp_type
_atom_site_occupancy
_atom_site_symmetry_multiplicity
_atom_site_calc_flag
_atom_site_refinement_flags
Mg Mg 0.3750 0.3750 0.3750 0.00486(4) Uani 1 24 d S
Cr Cr 0.0000 0.0000 0.0000 0.00450(2) Uani 1 12 d S
O01 O 0.238715(18) 0.238715(18) 0.238715(18) 0.00560(4) Uani 1 6 d S

loop_
_atom_site_aniso_label
_atom_site_aniso_U_11
_atom_site_aniso_U_22
_atom_site_aniso_U_33
_atom_site_aniso_U_23
_atom_site_aniso_U_13
_atom_site_aniso_U_12
Mg 0.00486(4) 0.00486(4) 0.00486(4) 0.000 0.000 0.000
Cr 0.00450(2) 0.00450(2) 0.00450(2) -0.00021(1) -0.00021(1) -0.00021(1)
O01 0.00560(4) 0.00560(4) 0.00560(4) -0.00023(3) -0.00023(3) -0.00023(3)

loop_
_atom_type_symbol
_atom_type_description
_atom_type_scat_dispersion_real
_atom_type_scat_dispersion_imag
_atom_type_scat_source
O O 0.0106 0.0060 'International Tables Vol C Tables 4.2.6.8 and 6.1.1.4'
Cr Cr 0.3209 0.6236 'International Tables Vol C Tables 4.2.6.8 and 6.1.1.4'
Mg Mg 0.0486 0.0363 'International Tables Vol C Tables 4.2.6.8 and 6.1.1.4'

loop_
_geom_angle_atom_site_label_1
_geom_angle_atom_site_label_2
_geom_angle_atom_site_label_3
_geom_angle
_geom_angle_site_symmetry_1
_geom_angle_site_symmetry_3
O01 Mg O01 109.471(1) 4 27_554
O01 Mg O01 109.5 4 26
O01 Mg O01 109.5 27_554 26
O01 Mg O01 109.471(1) 4 .
O01 Mg O01 109.471(1) 27_554 .
O01 Mg O01 109.471(1) 26 .
O01 Mg Mg 70.5 4 97_666
O01 Mg Mg 70.5 27_554 97_666
O01 Mg Mg 70.5 26 97_666
O01 Mg Mg 180.000(3) . 97_666
O01 Mg Mg 180.000(3) 4 145_565
O01 Mg Mg 70.529(1) 27_554 145_565
O01 Mg Mg 70.529(1) 26 145_565
O01 Mg Mg 70.5 . 145_565
Mg Mg Mg 109.5 97_666 145_565
O01 Mg Mg 70.5 4 121_655
O01 Mg Mg 70.5 27_554 121_655
O01 Mg Mg 180.000(3) 26 121_655
O01 Mg Mg 70.529(1) . 121_655
Mg Mg Mg 109.5 97_666 121_655
Mg Mg Mg 109.5 145_565 121_655
O01 Mg Mg 70.5 4 169_556
O01 Mg Mg 180.000(3) 27_554 169_556
O01 Mg Mg 70.5 26 169_556
O01 Mg Mg 70.5 . 169_556
Mg Mg Mg 109.5 97_666 169_556
Mg Mg Mg 109.5 145_565 169_556
Mg Mg Mg 109.5 121_655 169_556
O01 Cr O01 180.000(8) 148 52_454
O01 Cr O01 84.471(9) 148 147
O01 Cr O01 95.529(9) 52_454 147
O01 Cr O01 95.529(9) 148 51_454
O01 Cr O01 84.471(9) 52_454 51_454
O01 Cr O01 180.000(17) 147 51_454
O01 Cr O01 84.471(9) 148 98
O01 Cr O01 95.529(9) 52_454 98
O01 Cr O01 84.471(9) 147 98
O01 Cr O01 95.529(9) 51_454 98
O01 Cr O01 95.529(9) 148 2
O01 Cr O01 84.471(9) 52_454 2
O01 Cr O01 95.529(9) 147 2
O01 Cr O01 84.471(9) 51_454 2
O01 Cr O01 180.0 98 2
O01 Cr Cr 137.636(4) 148 2
O01 Cr Cr 42.364(4) 52_454 2
O01 Cr Cr 137.636(4) 147 2
O01 Cr Cr 42.364(4) 51_454 2
O01 Cr Cr 93.825(6) 98 2
O01 Cr Cr 86.175(6) 2 2
O01 Cr Cr 93.825(6) 148 52_454
O01 Cr Cr 86.175(6) 52_454 52_454
O01 Cr Cr 137.636(4) 147 52_454
O01 Cr Cr 42.364(4) 51_454 52_454
O01 Cr Cr 137.636(4) 98 52_454
O01 Cr Cr 42.364(4) 2 52_454
Cr Cr Cr 60.0 2 52_454
O01 Cr Cr 86.175(6) 148 4_454
O01 Cr Cr 93.825(6) 52_454 4_454
O01 Cr Cr 42.364(4) 147 4_454
O01 Cr Cr 137.636(4) 51_454 4_454
O01 Cr Cr 42.364(4) 98 4_454
O01 Cr Cr 137.636(4) 2 4_454
Cr Cr Cr 120.0 2 4_454
Cr Cr Cr 180.0 52_454 4_454
O01 Cr Cr 137.636(4) 148 51_454
O01 Cr Cr 42.364(4) 52_454 51_454
O01 Cr Cr 93.825(6) 147 51_454
O01 Cr Cr 86.175(6) 51_454 51_454
O01 Cr Cr 137.636(4) 98 51_454
O01 Cr Cr 42.364(4) 2 51_454
Cr Cr Cr 60.0 2 51_454
Cr Cr Cr 60.0 52_454 51_454
Cr Cr Cr 120.0 4_454 51_454
O01 Cr Cr 42.364(4) 148 27_444
O01 Cr Cr 137.636(4) 52_454 27_444
O01 Cr Cr 86.175(6) 147 27_444
O01 Cr Cr 93.825(6) 51_454 27_444
O01 Cr Cr 42.364(4) 98 27_444
O01 Cr Cr 137.636(4) 2 27_444
Cr Cr Cr 120.0 2 27_444
Cr Cr Cr 120.0 52_454 27_444
Cr Cr Cr 60.0 4_454 27_444
Cr Cr Cr 180.0 51_454 27_444
O01 Cr Cr 42.364(4) 148 26_544
O01 Cr Cr 137.636(4) 52_454 26_544
O01 Cr Cr 42.364(4) 147 26_544
O01 Cr Cr 137.636(4) 51_454 26_544
O01 Cr Cr 86.175(6) 98 26_544
O01 Cr Cr 93.825(6) 2 26_544
Cr Cr Cr 180.0 2 26_544
Cr Cr Cr 120.0 52_454 26_544
Cr Cr Cr 60.0 4_454 26_544
Cr Cr Cr 120.0 51_454 26_544
Cr Cr Cr 60.0 27_444 26_544
Mg O01 Cr 121.439(6) . 52_454
Mg O01 Cr 121.439(6) . 2
Cr O01 Cr 95.273(8) 52_454 2
Mg O01 Cr 121.439(6) . 51_454
Cr O01 Cr 95.273(8) 52_454 51_454
Cr O01 Cr 95.273(8) 2 51_454

loop_
_geom_bond_atom_site_label_1
_geom_bond_atom_site_label_2
_geom_bond_distance
_geom_bond_site_symmetry_2
Mg O01 1.9660(3) 4
Mg O01 1.9660(3) 27_554
Mg O01 1.9660(3) 26
Mg O01 1.9660(3) .
Mg Mg 3.6065 97_666
Mg Mg 3.6065 145_565
Mg Mg 3.6065 121_655
Mg Mg 3.6065 169_556
Cr O01 1.99265(13) 148
Cr O01 1.99265(13) 52_454
Cr O01 1.99265(13) 147
Cr O01 1.99265(13) 51_454
Cr O01 1.99265(13) 98
Cr O01 1.99265(13) 2
Cr Cr 2.9447 2
Cr Cr 2.9447 52_454
Cr Cr 2.9447 4_454
Cr Cr 2.9447 51_454
Cr Cr 2.9447 27_444
Cr Cr 2.9447 26_544
O01 Cr 1.99265(13) 52_454
O01 Cr 1.99265(13) 2
O01 Cr 1.99265(13) 51_454
